data_2005689
loop_
_publ_author_name
'Fox, S.'
'Stibrany, R. T.'
'Potenza, J. A.'
'Schugar, H. J.'

_publ_section_title
;
 A Mixed-Metal Pentanuclear Complex Containing Linked Ni^II^N~2~S~2~
 and Cu^I^I Units
;
_journal_issue 11
_journal_name_full 'Acta Crystallographica Section C'
_journal_page_first 2731
_journal_page_last 2734
_journal_paper_doi 10.1107/S0108270196001308
_journal_volume 52
_journal_year 1996
_chemical_formula_iupac '[Cu3 Ni2 I3 (C14 H28 N2 S2)2] , 2C H3 C N'
_chemical_formula_moiety 'C28 H56 Cu3 I3 N4 Ni2 S4,C4 H6 N2'
_chemical_formula_structural '[(NiN2S2C14H28)2(CuI)3].2(CH3CN)'
_chemical_formula_sum 'C32 H62 Cu3 I3 N6 Ni2 S4'
_chemical_formula_weight 1343.87
_chemical_name_systematic
; Bis[S,S'(-)-trans-3,3'-(1,2-cyclohexandiyldinitrilo)-bis(2-methylpropane-2-
thialato)nickel(II)]
[(\m-iodocopper(I)-\k^2^S^1^,S^2'^)(\m-iodocopper(I)-\k^2^S^2^,S^1'^)(\m-
iodocopper(I)-\k^2^S^2^,S^2'^)].diacetonitrile
;
_space_group_crystal_system triclinic
_space_group_IT_number 2
_space_group_name_Hall '-P 1'
_space_group_name_H-M_alt 'P -1'
_atom_type_symbol IntTabIV
_cell_angle_alpha 96.49(2)
_cell_angle_beta 106.84(3)
_cell_angle_gamma 107.77(3)
_cell_formula_units_Z 2
_cell_length_a 12.837(3)
_cell_length_b 18.081(4)
_cell_length_c 11.747(4)
_cell_measurement_reflns_used 25
_cell_measurement_temperature 298
_cell_measurement_theta_max 16.82
_cell_measurement_theta_min 11.93
_cell_volume 2423.7(14)
_computing_cell_refinement 'CAD-4 Software'
_computing_data_collection 'CAD-4 Software (Enraf-Nonius, 1989)'
_computing_data_reduction 'MULTAN11/82 (Main et al., 1982)'
_computing_molecular_graphics 'ORTEPII (Johnson, 1976)'
_computing_structure_refinement MULTAN11/82
_computing_structure_solution MULTAN11/82
_diffrn_ambient_temperature 298
_diffrn_measurement_device 'Enraf-Nonius CAD4'
_diffrn_measurement_method \q/2\q
_diffrn_radiation_monochromator graphite
_diffrn_radiation_source 'xray tube'
_diffrn_radiation_type 'Mo K\a'
_diffrn_radiation_wavelength 0.71073
_diffrn_reflns_limit_h_max 13
_diffrn_reflns_limit_h_min 0
_diffrn_reflns_limit_k_max 18
_diffrn_reflns_limit_k_min -18
_diffrn_reflns_limit_l_max 11
_diffrn_reflns_limit_l_min -12
_diffrn_reflns_number 5933
_diffrn_reflns_theta_max 22.0
_diffrn_standards_decay_% 4.1
_diffrn_standards_interval_count 300
_diffrn_standards_number 3
_exptl_absorpt_coefficient_mu 4.16
_exptl_absorpt_correction_T_max 0.85
_exptl_absorpt_correction_T_min 0.67
_exptl_absorpt_correction_type '\y scan (SDP; Enraf-Nonius, 1985)'
_exptl_crystal_colour black
_exptl_crystal_density_diffrn 1.843
_exptl_crystal_density_meas 1.84(1)
_exptl_crystal_density_method
; flotation in a mixture of carbon tetrachloride and
1,2-dibromoethane
;
_exptl_crystal_description prism
_exptl_crystal_size_max 0.50
_exptl_crystal_size_mid 0.12
_exptl_crystal_size_min 0.04
_refine_diff_density_max 1.603
_refine_diff_density_min -0.151
_refine_ls_extinction_method none
_refine_ls_goodness_of_fit_obs 1.60
_refine_ls_hydrogen_treatment
; H atoms found in difference Fourier syntheses or placed at calculated
positions and not refined
;
_refine_ls_matrix_type full
_refine_ls_number_parameters 451
_refine_ls_number_reflns 4724
_refine_ls_R_factor_all 5.25
_refine_ls_R_factor_obs 0.0388
_refine_ls_shift/esd_max 0
_refine_ls_structure_factor_coef F
_refine_ls_weighting_details 'w = 4F^2^/[\s^2^(F^2^)+0.0016F^4^]'
_refine_ls_weighting_scheme calc
_refine_ls_wR_factor_obs 0.047
_reflns_number_observed 4724
_reflns_number_total 5933
_reflns_observed_criterion I>3\s(I)
_cod_data_source_file ta1057.cif
_cod_data_source_block A
_cod_depositor_comments
;
 Updating space group information and adding the symmetry operation list.

 Antanas Vaitkus,
 2018-06-14

The following automatic conversions were performed:

'_refine_ls_weighting_scheme' value '4F^2^/[\s^2^(F^2^)+0.0016F^4^]'
was changed to 'calc'. New tag '_refine_ls_weighting_details' was
created. The value of the new tag was set to 'w =
4F^2^/[\s^2^(F^2^)+0.0016F^4^]'.

Automatic conversion script
Id: cif_fix_values 3143 2015-03-26 13:38:13Z robertas 
;
_cod_original_cell_volume 2422.0
_cod_original_sg_symbol_H-M P-1
_cod_database_code 2005689

loop_
_space_group_symop_id
_space_group_symop_operation_xyz
1 x,y,z
2 -x,-y,-z

loop_
_atom_site_aniso_label
_atom_site_aniso_U_11
_atom_site_aniso_U_22
_atom_site_aniso_U_33
_atom_site_aniso_U_12
_atom_site_aniso_U_13
_atom_site_aniso_U_23
_atom_site_aniso_type_symbol
I1 0.0473(2) 0.0650(3) 0.0455(3) 0.0200(2) 0.0122(2) -0.0008(2) I
I2 0.0889(3) 0.0436(2) 0.0540(3) 0.0300(2) 0.0327(2) 0.0327(2) I
I3 0.0800(3) 0.0650(3) 0.0389(2) 0.0409(2) 0.0250(2) 0.0209(2) I
Cu 10.0501(4) 0.0489(4) 0.0337(4) 0.0210(3) 0.0177(3) 0.0113(4) Cu
Cu2 0.0654(5) 0.0472(5) 0.0561(5) 0.0240(4) 0.0134(4) 0.0143(4) Cu
Cu3 0.0777(5) 0.0627(5) 0.0431(5) 0.0422(4) 0.0253(4) 0.0167(4) Cu
Ni1 0.0390(4) 0.0359(4) 0.0338(4) 0.0148(3) 0.0149(3) 0.0115(3) Ni
Ni2 0.0511(4) 0.0439(4) 0.0300(4) 0.0222(3) 0.0206(3) 0.0175(3) Ni
S1 0.0423(8) 0.0369(8) 0.0350(8) 0.0142(7) 0.0128(7) 0.0130(7) S
S2 0.0500(9) 0.0375(9) 0.0520(10) 0.0138(7) 0.0175(8) 0.0150(8) S
S3 0.0582(9) 0.0450(9) 0.0294(8) 0.0226(7) 0.0203(7) 0.0161(7) S
S4 0.0676(9) 0.0501(9) 0.0289(8) 0.0315(7) 0.0244(7) 0.0177(7) S
N1 0.038(2) 0.046(3) 0.033(3) 0.020(2) 0.017(2) 0.014(2) N
N2 0.042(3) 0.046(3) 0.047(3) 0.013(2) 0.016(2) 0.008(3) N
N3 0.060(3) 0.050(3) 0.038(3) 0.024(2) 0.021(2) 0.021(2) N
N4 0.055(3) 0.053(3) 0.040(3) 0.030(2) 0.021(2) 0.019(2) N
C1 0.044(3) 0.050(4) 0.031(3) 0.024(3) 0.010(3) 0.009(3) C
C2 0.061(4) 0.058(4) 0.048(4) 0.035(3) 0.016(3) 0.020(3) C
C3 0.065(4) 0.083(5) 0.054(4) 0.045(3) 0.017(3) 0.025(4) C
C4 0.069(4) 0.098(5) 0.063(5) 0.050(4) 0.002(4) 0.020(4) C
C5 0.056(4) 0.064(5) 0.064(5) 0.028(3) 0.010(4) 0.011(4) C
C6 0.050(3) 0.044(3) 0.046(4) 0.026(3) 0.015(3) 0.009(3) C
C7 0.046(3) 0.039(3) 0.038(3) 0.019(3) 0.023(3) 0.017(3) C
C8 0.041(3) 0.042(3) 0.041(3) 0.018(3) 0.021(3) 0.016(3) C
C9 0.055(4) 0.054(4) 0.064(5) 0.018(3) 0.019(3) 0.013(4) C
C10 0.050(4) 0.043(4) 0.062(4) 0.010(3) 0.026(3) 0.016(3) C
C11 0.050(4) 0.046(4) 0.053(4) 0.021(3) 0.015(3) 0.010(3) C
C12 0.050(4) 0.057(4) 0.058(4) 0.012(3) 0.025(3) 0.023(3) C
C13 0.067(5) 0.046(4) 0.065(5) 0.018(3) 0.012(4) 0.003(4) C
C14 0.064(5) 0.059(5) 0.123(7) 0.008(4) 0.036(5) 0.030(5) C
C15 0.050(4) 0.049(4) 0.052(4) 0.025(3) 0.016(3) 0.020(3) C
C16 0.051(3) 0.055(4) 0.040(4) 0.028(3) 0.016(3) 0.017(3) C
C17 0.055(4) 0.061(4) 0.058(4) 0.026(3) 0.022(3) 0.019(4) C
C18 0.066(4) 0.070(5) 0.074(5) 0.034(3) 0.019(4) 0.017(4) C
C19 0.079(4) 0.071(4) 0.098(6) 0.049(3) 0.035(4) 0.042(4) C
C20 0.077(4) 0.064(4) 0.070(4) 0.041(3) 0.030(4) 0.045(3) C
C21 0.060(4) 0.057(4) 0.032(3) 0.026(3) 0.023(3) 0.025(3) C
C22 0.072(4) 0.064(4) 0.049(4) 0.036(3) 0.035(3) 0.036(3) C
C23 0.070(4) 0.054(4) 0.033(3) 0.036(3) 0.030(3) 0.015(3) C
C24 0.069(4) 0.062(4) 0.037(3) 0.032(3) 0.030(3) 0.017(3) C
C25 0.075(5) 0.091(5) 0.043(4) 0.029(4) 0.017(4) 0.030(4) C
C26 0.092(5) 0.088(5) 0.061(4) 0.043(4) 0.053(3) 0.046(4) C
N5 0.121(7) 0.180(10) 0.200(10) 0.012(8) 0.088(6) 0.013(9) N
N6 0.117(6) 0.186(9) 0.290(10) 0.005(6) 0.096(6) -0.1 N
C27 0.072(4) 0.063(4) 0.031(4) 0.029(3) 0.016(3) 0.010(3) C
C28 0.090(4) 0.084(5) 0.052(4) 0.045(4) 0.045(3) 0.034(4) C
C29 0.121(8) 0.089(8) 0.131(9) 0.010(7) 0.047(7) -0.005(7) C
C30 0.079(7) 0.140(10) 0.140(10) 0.018(7) 0.028(6) -0.016(8) C
C31 0.088(6) 0.123(9) 0.145(9) 0.008(6) 0.049(6) -0.045(7) C
C32 0.123(6) 0.093(7) 0.217(9) 0.016(5) 0.116(5) -0.034(7) C

loop_
_atom_site_label
_atom_site_fract_x
_atom_site_fract_y
_atom_site_fract_z
_atom_site_B_iso_or_equiv
_atom_site_thermal_displace_type
_atom_site_type_symbol
I1 -0.28551(4) 0.01678(3) -0.12310(5) 4.31(1) Uij I
I2 0.14239(5) 0.48794(3) 0.28152(5) 4.58(1) Uij I
I3 0.10746(4) 0.21067(3) 0.60060(4) 4.40(1) Uij I
Cu1 -0.12773(7) 0.12876(5) 0.03861(7) 3.35(2) Uij Cu
Cu2 0.08364(8) 0.33859(5) 0.21794(9) 4.48(3) Uij Cu
Cu3 0.00611(8) 0.20467(5) 0.37623(8) 4.38(2) Uij Cu
Ni1 0.17693(7) 0.16473(5) 0.31387(7) 2.76(2) Uij Ni
Ni2 -0.15492(7) 0.32202(5) 0.17826(7) 3.00(2) Uij Ni
S1 -0.0075(1) 0.1140(1) 0.2106(2) 2.98(4) Uij S
S2 0.2109(2) 0.2765(1) 0.2570(2) 3.66(5) Uij S
S3 -0.0867(2) 0.2611(1) 0.0647(2) 3.26(4) Uij S
S4 -0.1342(2) 0.2550(1) 0.3183(2) 3.45(4) Uij S
N1 0.1685(4) 0.0629(3) 0.3537(5) 2.8(1) Uij N
N2 0.3267(5) 0.2082(3) 0.4380(5) 3.6(2) Uij N
N3 -0.2060(5) 0.3741(3) 0.0500(5) 3.6(1) Uij N
N4 -0.1879(5) 0.3954(3) 0.2811(5) 3.5(1) Uij N
C1 0.2634(6) 0.0756(4) 0.4700(6) 3.2(2) Uij C
C2 0.2953(6) 0.0026(4) 0.4929(7) 4.1(2) Uij C
C3 0.3955(6) 0.0238(5) 0.6124(7) 4.9(2) Uij C
C4 0.5013(7) 0.0914(5) 0.6126(8) 6.0(3) Uij C
C5 0.4709(7) 0.1647(5) 0.5870(8) 4.9(2) Uij C
C6 0.3698(6) 0.1431(4) 0.4690(6) 3.5(2) Uij C
C7 0.0519(5) 0.0157(4) 0.3535(6) 3.0(2) Uij C
C8 -0.0418(5) 0.0107(4) 0.2364(6) 3.0(2) Uij C
C9 0.4092(6) 0.2768(5) 0.4153(7) 4.6(2) Uij C
C10 0.3521(6) 0.3367(4) 0.3790(7) 4.1(2) Uij C
C11 -0.0414(6) -0.0440(4) 0.1288(7) 3.9(2) Uij C
C12 -0.1596(6) -0.0147(5) 0.2529(7) 4.2(2) Uij C
C13 0.3366(7) 0.3806(5) 0.4866(8) 5.0(2) Uij C
C14 0.4256(8) 0.3958(5) 0.323(1) 6.6(3) Uij C
C15 -0.2176(6) 0.4484(4) 0.1028(7) 3.8(2) Uij C
C16 -0.2644(6) 0.4306(4) 0.2038(6) 3.6(2) Uij C
C17 -0.2770(6) 0.5043(5) 0.2703(7) 4.4(2) Uij C
C18 -0.3533(7) 0.5353(5) 0.1791(8) 5.4(2) Uij C
C19 -0.3062(7) 0.5539(5) 0.0772(8) 5.8(2) Uij C
C20 -0.2912(7) 0.4831(4) 0.0112(7) 5.0(2) Uij C
C21 -0.1216(6) 0.3045(4) -0.0718(6) 3.6(2) Uij C
C22 -0.1332(6) 0.3827(4) -0.0287(6) 4.2(2) Uij C
C23 -0.1425(6) 0.3239(4) 0.4428(6) 3.6(2) Uij C
C24 -0.2226(6) 0.3646(4) 0.3815(6) 4.0(2) Uij C
C25 -0.2350(7) 0.2479(5) -0.1667(7) 5.5(2) Uij C
C26 -0.0219(7) 0.3191(5) -0.1205(7) 5.5(2) Uij C
C27 -0.0238(7) 0.3814(5) 0.5198(6) 4.3(2) Uij C
C28 -0.1993(7) 0.2735(5) 0.5204(7) 5.2(2) Uij C
N5 0.4870(9) 0.7234(8) 0.071(1) 13.7(5) Uij N
C29 0.574(1) 0.7429(7) 0.055(1) 9.7(4) Uij C
C30 0.686(1) 0.7697(8) 0.035(1) 10.3(4) Uij C
N6 0.4735(9) 0.7944(7) 0.781(1) 17.3(4) Uij N
C31 0.4472(9) 0.8347(8) 0.834(1) 10.3(4) Uij C
C32 0.4127(9) 0.8893(7) 0.903(1) 11.3(4) Uij C
HC111 -0.1033 -0.0494 0.0558 5.07 Uiso H
HC112 0.0391 -0.0258 0.1249 5.07 Uiso H
HC113 -0.0532 -0.0915 0.1511 5.07 Uiso H
HC121 -0.2161 -0.0239 0.1947 5.13 Uiso H
HC122 -0.1772 -0.0673 0.2755 5.13 Uiso H
HC123 -0.1447 0.0291 0.3196 5.13 Uiso H
HC131 0.3015 0.4216 0.4602 6.16 Uiso H
HC132 0.2729 0.3363 0.5136 6.16 Uiso H
HC133 0.4223 0.4294 0.5552 6.16 Uiso H
HC141 0.3886 0.4310 0.3068 7.83 Uiso H
HC142 0.5079 0.4294 0.3913 7.83 Uiso H
HC143 0.4308 0.3694 0.2763 7.83 Uiso H
HC15 -0.1459 0.4859 0.1393 5.02 Uiso H
HC16 -0.3526 0.3896 0.1643 4.92 Uiso H
HC171 -0.1816 0.5465 0.3201 5.77 Uiso H
HC172 -0.2989 0.4832 0.3326 5.77 Uiso H
HC181 -0.3646 0.5822 0.2245 6.83 Uiso H
HC182 -0.4398 0.4963 0.1399 6.83 Uiso H
HC191 -0.2350 0.5963 0.1245 7.25 Uiso H
HC192 -0.3551 0.5748 0.0204 7.25 Uiso H
HC201 -0.3575 0.4470 -0.0141 6.16 Uiso H
HC202 -0.2591 0.4959 -0.0510 6.16 Uiso H
HC221 -0.0698 0.4190 0.0126 5.19 Uiso H
HC222 -0.1769 0.4036 -0.1103 5.19 Uiso H
HC241 -0.2820 0.3278 0.3457 5.19 Uiso H
HC242 -0.2207 0.4138 0.4446 5.19 Uiso H
HC251 -0.2184 0.2085 -0.1939 6.98 Uiso H
HC252 -0.2973 0.2352 -0.1377 6.98 Uiso H
HC253 -0.2549 0.2682 -0.2392 6.98 Uiso H
HC261 -0.0126 0.2709 -0.1472 6.65 Uiso H
HC262 -0.0330 0.3459 -0.1864 6.65 Uiso H
HC263 0.0391 0.3574 -0.0680 6.65 Uiso H
HC271 0.0120 0.3601 0.5699 5.44 Uiso H
HC272 0.0131 0.4117 0.4712 5.44 Uiso H
HC273 -0.0205 0.4228 0.5988 5.44 Uiso H
HC281 -0.1544 0.2443 0.5543 6.17 Uiso H
HC282 -0.2154 0.3163 0.5843 6.17 Uiso H
HC283 -0.2645 0.2470 0.4841 6.17 Uiso H
HC301 0.7370 0.7407 0.0615 12.72 Uiso H
HC302 0.6733 0.7658 -0.0529 12.72 Uiso H
HC303 0.7301 0.8253 0.0727 12.72 Uiso H
HC321 0.3650 0.9125 0.8474 12.60 Uiso H
HC322 0.3699 0.8654 0.9502 12.60 Uiso H
HC323 0.4803 0.9340 0.9556 12.60 Uiso H
HN1 0.1798 0.0330 0.2952 3.6545 Uiso H
HN2 0.3179 0.2300 0.5047 4.9421 Uiso H
HN3 -0.2767 0.3425 -0.0024 4.6250 Uiso H
HN4 -0.1209 0.4353 0.3243 4.4470 Uiso H
HC1 0.2591 0.1121 0.5556 4.2734 Uiso H
HC21 0.3043 -0.0288 0.4196 5.1696 Uiso H
HC22 0.2350 -0.0298 0.4853 5.1696 Uiso H
HC31 0.4149 -0.0220 0.6304 6.3851 Uiso H
HC32 0.3722 0.0421 0.6804 6.3851 Uiso H
HC41 0.5258 0.0705 0.5492 7.8077 Uiso H
HC42 0.5632 0.1025 0.6886 7.8077 Uiso H
HC51 0.5210 0.2074 0.5821 6.2458 Uiso H
HC52 0.4445 0.1858 0.6510 6.2458 Uiso H
HC6 0.4025 0.1269 0.4085 4.5993 Uiso H
HC71 0.0496 0.0493 0.4186 3.7088 Uiso H
HC72 0.0466 -0.0415 0.3598 3.7088 Uiso H
HC91 0.4179 0.2527 0.3474 5.7715 Uiso H
HC92 0.4783 0.3025 0.4758 5.7715 Uiso H

loop_
_geom_angle_atom_site_label_1
_geom_angle_atom_site_label_2
_geom_angle_atom_site_label_3
_geom_angle
_geom_angle_publ_flag
I1 Cu1 S1 124.64(6) yes
I1 Cu1 S3 130.41(6) yes
S1 Cu1 S3 104.44(6) yes
I2 Cu2 S2 122.77(5) yes
I2 Cu2 S3 122.54(7) yes
S2 Cu2 S3 111.74(8) yes
I3 Cu3 S1 126.12(7) yes
I3 Cu3 S4 121.51(7) yes
S1 Cu3 S4 108.90(7) yes
S1 Ni1 S2 97.26(8) yes
Cu1 S1 Ni1 136.18(9) ?
Cu1 S1 Cu3 109.09(9) ?
Cu3 S1 C8 112.2(2) ?
Cu3 S1 Ni1 136.18(9) ?
Cu2 S2 Ni1 123.60(10) ?
Cu1 S3 Cu2 115.60(9) ?
Cu1 S3 C21 119.1(2) ?
Ni2 S3 C21 99.6(3) ?
Cu2 S3 C21 114.3(2) ?
Cu3 S4 C23 114.6(2) ?
C1 N1 C7 113.6(5) ?
Ni1 N1 C7 112.9(4) ?
Ni1 N2 C9 114.4(5) ?
Ni2 N3 C22 111.4(5) ?
C15 N3 C22 115.8(6) ?
Ni2 N4 C24 114.5(5) ?
N1 C1 C2 115.3(5) ?
C2 C1 C6 110.0(6) ?
C2 C3 C4 111.2(7) ?
C4 C5 C6 110.4(6) ?
C1 C6 C5 111.6(6) ?
S1 C8 C7 105.8(4) ?
C7 C8 C11 111.8(6) ?
S1 C8 C11 109.3(5) ?
C11 C8 C12 111.7(5) ?
S2 C10 C13 112.5(6) ?
C9 C10 C13 111.4(7) ?
N3 C15 C16 106.3(6) ?
C16 C15 C20 112.2(7) ?
N4 C16 C17 115.6(5) ?
C16 C17 C18 109.5(6) ?
C18 C19 C20 112.9(7) ?
S3 C21 C22 106.5(5) ?
S3 C21 C26 108.6(5) ?
C22 C21 C26 110.0(6) ?
N3 C22 C21 111.5(6) ?
S4 C23 C27 111.0(6) ?
C24 C23 C27 112.8(6) ?
C27 C23 C28 110.4(6) ?
N5 C29 C30 179.0(10) ?
S1 Ni1 N1 88.70(10) yes
S1 Ni1 N2 166.1(2) yes
S2 Ni1 N1 169.5(2) yes
S2 Ni1 N2 88.9(2) yes
N1 Ni1 N2 87.2(2) yes
S3 Ni2 S4 96.21(9) yes
S3 Ni2 N3 89.9(2) yes
S3 Ni2 N4 167.8(2) yes
S4 Ni2 N4 89.6(2) yes
N3 Ni2 N4 86.3(3) yes
S4 Ni2 N3 168.4(2) yes
Cu1 S1 C8 115.7(2) ?
Ni1 S1 C8 100.6(2) ?
Cu2 S2 C10 114.0(3) ?
Ni1 S2 C10 100.0(3) ?
Cu1 S3 Ni2 121.16(9) ?
Cu2 S3 Ni2 80.19(6) ?
Cu3 S4 Ni2 125.60(10) ?
Ni2 S4 C23 99.1(2) ?
Ni1 N1 C1 108.9(4) ?
Ni1 N2 C6 109.7(3) ?
Ni2 N3 C15 109.5(4) ?
C6 N2 C9 115.9(6) ?
Ni2 N4 C16 109.0(4) ?
C16 N4 C24 116.8(6) ?
N1 C1 C6 106.7(6) ?
C1 C2 C3 110.2(6) ?
C3 C4 C5 111.2(8) ?
N2 C6 C1 105.1(6) ?
N2 C6 C5 115.7(6) ?
N1 C7 C8 110.9(6) ?
N2 C9 C10 110.3(7) ?
C7 C8 C12 109.9(6) ?
S1 C8 C12 107.9(5) ?
C13 C10 C14 110.5(6) ?
S2 C10 C9 104.6(4) ?
S2 C10 C14 108.0(5) ?
C9 C10 C14 110.5(6) ?
N3 C15 C20 115.3(6) ?
N4 C16 C15 105.9(6) ?
C15 C16 C17 112.0(6) ?
C17 C18 C19 111.5(8) ?
C15 C20 C19 110.3(6) ?
S3 C21 C25 109.4(5) ?
C22 C21 C25 110.7(7) ?
C25 C21 C26 111.4(6) ?
S4 C23 C24 106.1(4) ?
S4 C23 C28 108.0(5) ?
C24 C23 C28 108.3(7) ?
N4 C24 C23 109.9(7) ?
N6 C31 C32 178(2) ?

loop_
_geom_bond_atom_site_label_1
_geom_bond_atom_site_label_2
_geom_bond_distance
_geom_bond_publ_flag
I1 Cu1 2.4925(8) yes
I2 Cu2 2.5280(10) yes
I3 Cu3 2.5520(10) yes
Cu1 S1 2.259(2) yes
Cu1 S3 2.250(2) yes
Cu2 S2 2.223(2) yes
Cu2 S3 2.295(2) yes
Cu3 S1 2.327(2) yes
Cu3 S4 2.228(2) yes
S1 C8 1.865(7) ?
S3 C21 1.862(7) ?
N2 C6 1.480(10) ?
N1 C7 1.478(8) ?
N4 C24 1.480(10) ?
N3 C22 1.480(10) ?
C1 C2 1.520(10) ?
C3 C4 1.520(10) ?
C5 C6 1.512(9) ?
C9 C10 1.520(10) ?
C8 C12 1.520(10) ?
C10 C14 1.540(10) ?
C15 C20 1.540(10) ?
C17 C18 1.510(10) ?
C19 C20 1.510(10) ?
C21 C25 1.518(9) ?
C23 C24 1.510(10) ?
C23 C28 1.530(10) ?
N6 C31 1.10(2) ?
C31 C32 1.45(2) ?
Ni1 S1 2.163(2) yes
Ni1 S2 2.156(2) yes
Ni1 N1 1.928(6) yes
Ni1 N2 1.907(5) yes
Ni2 S3 2.166(2) yes
Ni2 S4 2.152(2) yes
Ni2 N3 1.926(6) yes
Ni2 N4 1.917(7) yes
S2 C10 1.861(6) ?
S4 C23 1.860(8) ?
N2 C9 1.470(10) ?
N1 C1 1.483(8) ?
N4 C16 1.480(10) ?
N3 C15 1.480(10) ?
C2 C3 1.518(9) ?
C1 C6 1.533(9) ?
C4 C5 1.530(10) ?
C7 C8 1.514(9) ?
C8 C11 1.520(10) ?
C10 C13 1.510(10) ?
C15 C16 1.500(10) ?
C16 C17 1.540(10) ?
C18 C19 1.510(10) ?
C21 C22 1.510(10) ?
C21 C26 1.510(10) ?
C23 C27 1.497(8) ?
N5 C29 1.13(2) ?
C29 C30 1.47(2) ?
